data_7049164
loop_
_publ_author_name
'Yu, Bole'
'Rees, Thomas W.'
'Liang, Jiewen'
'Jin, Chengzhi'
'Chen, Yu'
'Ji, Liangnian'
'Chao, Hui'

_publ_section_title
;
 DNA interaction of ruthenium(ii) complexes with
 imidazo[4,5-f][1,10]phenanthroline derivatives.
;
_journal_issue 12
_journal_name_full 'Dalton transactions (Cambridge, England : 2003)'
_journal_page_first 3914
_journal_page_last 3921
_journal_paper_doi 10.1039/c9dt00454h
_journal_volume 48
_journal_year 2019
_chemical_formula_moiety 'C43 H30 N8 Ru, 4(Cl0.5 O2)'
_chemical_formula_sum 'C49.5 H46 Cl2 N9.5 O11.5 Ru'
_chemical_formula_weight 1129.93
_space_group_crystal_system orthorhombic
_space_group_IT_number 62
_space_group_name_Hall '-P 2ac 2n'
_space_group_name_H-M_alt 'P n m a'
_symmetry_space_group_name_Hall '-P 2ac 2n'
_symmetry_space_group_name_H-M 'P n m a'
_atom_sites_solution_hydrogens geom
_audit_creation_date 2015-03-27
_audit_creation_method
;
Olex2 1.2
(compiled 2014.11.28 svn.r3106 for OlexSys, GUI svn.r4959)
;
_audit_update_record
;
2018-12-31 deposited with the CCDC.    2019-02-25 downloaded from the CCDC.
;
_cell_angle_alpha 90
_cell_angle_beta 90
_cell_angle_gamma 90
_cell_formula_units_Z 8
_cell_length_a 26.3477(2)
_cell_length_b 20.8970(2)
_cell_length_c 18.0176(2)
_cell_measurement_temperature 153(2)
_cell_volume 9920.27(16)
_computing_molecular_graphics 'Olex2 (Dolomanov et al., 2009)'
_computing_publication_material 'Olex2 (Dolomanov et al., 2009)'
_computing_structure_refinement 'ShelXL (Sheldrick, 2008)'
_diffrn_ambient_temperature 153.15
_diffrn_measured_fraction_theta_full 0.970
_diffrn_measured_fraction_theta_max 0.970
_diffrn_measurement_device_type 'multiwire proportional'
_diffrn_measurement_method 'phi and omega scans'
_diffrn_radiation_monochromator graphite
_diffrn_radiation_type CuK\a
_diffrn_radiation_wavelength 1.54178
_diffrn_reflns_av_R_equivalents 0.0315
_diffrn_reflns_av_unetI/netI 0.0554
_diffrn_reflns_Laue_measured_fraction_full 0.970
_diffrn_reflns_Laue_measured_fraction_max 0.970
_diffrn_reflns_limit_h_max 22
_diffrn_reflns_limit_h_min -29
_diffrn_reflns_limit_k_max 23
_diffrn_reflns_limit_k_min -22
_diffrn_reflns_limit_l_max 20
_diffrn_reflns_limit_l_min -19
_diffrn_reflns_number 21833
_diffrn_reflns_point_group_measured_fraction_full 0.970
_diffrn_reflns_point_group_measured_fraction_max 0.970
_diffrn_reflns_theta_full 62.612
_diffrn_reflns_theta_max 62.612
_diffrn_reflns_theta_min 3.355
_exptl_absorpt_coefficient_mu 4.161
_exptl_absorpt_correction_type none
_exptl_crystal_density_diffrn 1.513
_exptl_crystal_F_000 4636
_exptl_crystal_size_max 0.47
_exptl_crystal_size_mid 0.42
_exptl_crystal_size_min 0.25
_refine_diff_density_max 6.876
_refine_diff_density_min -1.181
_refine_diff_density_rms 0.351
_refine_ls_extinction_method none
_refine_ls_goodness_of_fit_ref 2.984
_refine_ls_hydrogen_treatment constr
_refine_ls_matrix_type full
_refine_ls_number_parameters 577
_refine_ls_number_reflns 7939
_refine_ls_number_restraints 72
_refine_ls_restrained_S_all 2.989
_refine_ls_R_factor_all 0.1748
_refine_ls_R_factor_gt 0.1425
_refine_ls_shift/su_max 0.056
_refine_ls_shift/su_mean 0.001
_refine_ls_structure_factor_coef Fsqd
_refine_ls_weighting_details 'w=1/[\s^2^(Fo^2^)+(0.0834P)^2^] where P=(Fo^2^+2Fc^2^)/3'
_refine_ls_weighting_scheme calc
_refine_ls_wR_factor_gt 0.3679
_refine_ls_wR_factor_ref 0.3874
_reflns_Friedel_coverage 0.000
_reflns_number_gt 5086
_reflns_number_total 7939
_reflns_threshold_expression 'I > 2\s(I)'
_cod_data_source_file c9dt00454h2.cif
_cod_data_source_block xl
_cod_depositor_comments 'Adding full bibliography for 7049164.cif.'
_cod_original_formula_sum 'C49.50 H46 Cl2 N9.50 O11.50 Ru'
_cod_database_code 7049164
_shelx_space_group_comment
;
The symmetry employed for this shelxl refinement is uniquely defined
by the following loop, which should always be used as a source of
symmetry information in preference to the above space-group names.
They are only intended as comments.
;
_shelx_estimated_absorpt_t_max 0.423
_shelx_estimated_absorpt_t_min 0.245
_olex2_refinement_description
;
1. Fixed Uiso
 At 1.2 times of:
  All C(H) groups, All N(H) groups
2. Uiso/Uaniso restraints and constraints
Uanis(O7) \\sim Ueq, Uanis(O8) \\sim Ueq, Uanis(O9) \\sim Ueq: with sigma of
0.01 and sigma for terminal atoms of 0.02
Uanis(O4) \\sim Ueq, Uanis(O5) \\sim Ueq, Uanis(O6) \\sim Ueq: with sigma of
0.01 and sigma for terminal atoms of 0.02
Uanis(O1) \\sim Ueq, Uanis(O2) \\sim Ueq, Uanis(O3) \\sim Ueq: with sigma of
0.01 and sigma for terminal atoms of 0.02
Uanis(O10) \\sim Ueq, Uanis(O11) \\sim Ueq, Uanis(O12) \\sim Ueq: with sigma of
0.01 and sigma for terminal atoms of 0.02
3.a Aromatic/amide H refined with riding coordinates:
 C1(H1), C2(H2), C3(H3), C8(H8), C9(H9), C10(H10), C15(H15), C17(H17),
 C18(H18), C19(H19), C20(H20), C22(H22), C23(H23), C24(H24), C25(H25), C26(H26),
  C27(H27), C30(H30), C31(H31), C32(H32), C33(H33), C34(H34), C35(H35),
 C36(H36), C37(H37), C40(H40), C41(H41), C42(H42), C43(H43), N4(H4)
;
_shelx_shelxl_version_number 2014/7
_olex2_submission_special_instructions 'No special instructions were received'

loop_
_space_group_symop_operation_xyz
'x, y, z'
'-x+1/2, -y, z+1/2'
'-x, y+1/2, -z'
'x+1/2, -y+1/2, -z+1/2'
'-x, -y, -z'
'x-1/2, y, -z-1/2'
'x, -y-1/2, z'
'-x-1/2, y-1/2, z-1/2'

loop_
_atom_site_label
_atom_site_type_symbol
_atom_site_fract_x
_atom_site_fract_y
_atom_site_fract_z
_atom_site_U_iso_or_equiv
_atom_site_adp_type
_atom_site_occupancy
_atom_site_site_symmetry_order
_atom_site_calc_flag
_atom_site_refinement_flags_posn
_atom_site_refinement_flags_adp
_atom_site_refinement_flags_occupancy
C1 C 0.2232(5) -0.0809(7) 0.0822(7) 0.030(3) Uani 1 1 d . . .
H1 H 0.1893 -0.0962 0.0825 0.036 Uiso 1 1 calc R . .
C2 C 0.2596(6) -0.1144(7) 0.1240(9) 0.044(4) Uani 1 1 d . . .
H2 H 0.2503 -0.1502 0.1535 0.053 Uiso 1 1 calc R . .
C3 C 0.3110(5) -0.0928(7) 0.1209(8) 0.033(3) Uani 1 1 d . . .
H3 H 0.3367 -0.1148 0.1476 0.040 Uiso 1 1 calc R . .
C4 C 0.3230(5) -0.0395(7) 0.0785(7) 0.031(3) Uani 1 1 d . . .
C5 C 0.3716(5) -0.0094(7) 0.0726(7) 0.030(3) Uani 1 1 d . . .
C6 C 0.3789(5) 0.0454(7) 0.0316(8) 0.034(3) Uani 1 1 d . . .
C7 C 0.3399(5) 0.0751(7) -0.0094(7) 0.029(3) Uani 1 1 d . . .
C8 C 0.3456(6) 0.1298(7) -0.0554(8) 0.039(4) Uani 1 1 d . . .
H8 H 0.3774 0.1507 -0.0603 0.047 Uiso 1 1 calc R . .
C9 C 0.3033(6) 0.1513(7) -0.0928(10) 0.048(4) Uani 1 1 d . . .
H9 H 0.3062 0.1868 -0.1255 0.057 Uiso 1 1 calc R . .
C10 C 0.2574(6) 0.1223(7) -0.0834(9) 0.040(4) Uani 1 1 d . . .
H10 H 0.2290 0.1391 -0.1092 0.047 Uiso 1 1 calc R . .
C11 C 0.2910(5) 0.0483(7) -0.0044(7) 0.031(3) Uani 1 1 d . . .
C12 C 0.2824(5) -0.0076(7) 0.0399(7) 0.029(3) Uani 1 1 d . . .
C13 C 0.4498(5) 0.0153(8) 0.0845(9) 0.042(4) Uani 1 1 d . . .
C14 C 0.5030(5) 0.0180(8) 0.1079(8) 0.038(3) Uani 1 1 d . . .
C15 C 0.5210(5) -0.0292(8) 0.1566(8) 0.037(3) Uani 1 1 d . . .
H15 H 0.4984 -0.0607 0.1753 0.045 Uiso 1 1 calc R . .
C16 C 0.5730(6) -0.0300(8) 0.1781(8) 0.042(4) Uani 1 1 d . . .
C17 C 0.5915(6) -0.0746(10) 0.2299(11) 0.061(5) Uani 1 1 d . . .
H17 H 0.5697 -0.1055 0.2519 0.074 Uiso 1 1 calc R . .
C18 C 0.6431(7) -0.0720(11) 0.2480(11) 0.066(5) Uani 1 1 d . . .
H18 H 0.6557 -0.1023 0.2827 0.079 Uiso 1 1 calc R . .
C19 C 0.6754(7) -0.0299(11) 0.2197(12) 0.066(5) Uani 1 1 d . . .
H19 H 0.7103 -0.0310 0.2329 0.079 Uiso 1 1 calc R . .
C20 C 0.6579(6) 0.0144(11) 0.1720(10) 0.062(5) Uani 1 1 d . . .
H20 H 0.6809 0.0456 0.1538 0.074 Uiso 1 1 calc R . .
C21 C 0.6082(6) 0.0169(8) 0.1481(9) 0.043(4) Uani 1 1 d . . .
C22 C 0.5880(6) 0.0628(8) 0.0995(9) 0.049(4) Uani 1 1 d . . .
H22 H 0.6101 0.0947 0.0805 0.059 Uiso 1 1 calc R . .
C23 C 0.5371(5) 0.0642(8) 0.0774(8) 0.043(4) Uani 1 1 d . . .
H23 H 0.5254 0.0953 0.0429 0.051 Uiso 1 1 calc R . .
C24 C 0.0938(6) -0.0654(10) -0.0178(11) 0.059(5) Uani 1 1 d . . .
H24 H 0.1100 -0.0855 -0.0588 0.071 Uiso 1 1 calc R . .
C25 C 0.0453(8) -0.0866(13) 0.0043(14) 0.080(7) Uani 1 1 d . . .
H25 H 0.0291 -0.1202 -0.0223 0.096 Uiso 1 1 calc R . .
C26 C 0.0230(9) -0.0614(19) 0.0594(19) 0.129(15) Uani 1 1 d . . .
H26 H -0.0093 -0.0764 0.0749 0.155 Uiso 1 1 calc R . .
C27 C 0.0486(8) -0.0078(11) 0.0996(10) 0.064(5) Uani 1 1 d . . .
H27 H 0.0321 0.0139 0.1393 0.077 Uiso 1 1 calc R . .
C28 C 0.0949(6) 0.0087(9) 0.0780(8) 0.045(4) Uani 1 1 d . . .
C29 C 0.1240(7) 0.0617(9) 0.1109(9) 0.053(5) Uani 1 1 d . . .
C30 C 0.1089(8) 0.0950(11) 0.1751(10) 0.072(6) Uani 1 1 d . . .
H30 H 0.0775 0.0857 0.1987 0.086 Uiso 1 1 calc R . .
C31 C 0.1416(11) 0.1429(10) 0.2036(12) 0.079(7) Uani 1 1 d . . .
H31 H 0.1324 0.1656 0.2473 0.095 Uiso 1 1 calc R . .
C32 C 0.1848(8) 0.1560(9) 0.1696(10) 0.057(5) Uani 1 1 d . . .
H32 H 0.2075 0.1867 0.1899 0.069 Uiso 1 1 calc R . .
C33 C 0.1967(6) 0.1248(8) 0.1044(10) 0.048(4) Uani 1 1 d . . .
H33 H 0.2265 0.1374 0.0786 0.058 Uiso 1 1 calc R . .
C34 C 0.2167(6) -0.0815(7) -0.1222(8) 0.038(3) Uani 1 1 d . . .
H34 H 0.2345 -0.0981 -0.0807 0.045 Uiso 1 1 calc R . .
C35 C 0.2192(7) -0.1145(9) -0.1914(9) 0.051(4) Uani 1 1 d . . .
H35 H 0.2394 -0.1518 -0.1972 0.062 Uiso 1 1 calc R . .
C36 C 0.1916(6) -0.0904(9) -0.2487(9) 0.049(4) Uani 1 1 d . . .
H36 H 0.1911 -0.1129 -0.2946 0.059 Uiso 1 1 calc R . .
C37 C 0.1650(6) -0.0357(8) -0.2423(8) 0.040(4) Uani 1 1 d . . .
H37 H 0.1475 -0.0185 -0.2839 0.049 Uiso 1 1 calc R . .
C38 C 0.1634(5) -0.0038(7) -0.1723(8) 0.033(3) Uani 1 1 d . . .
C39 C 0.1337(6) 0.0550(7) -0.1577(8) 0.034(3) Uani 1 1 d . . .
C40 C 0.1016(6) 0.0837(8) -0.2111(9) 0.043(4) Uani 1 1 d . . .
H40 H 0.0974 0.0653 -0.2590 0.052 Uiso 1 1 calc R . .
C41 C 0.0765(6) 0.1391(8) -0.1916(9) 0.047(4) Uani 1 1 d . . .
H41 H 0.0569 0.1621 -0.2269 0.056 Uiso 1 1 calc R . .
C42 C 0.0806(6) 0.1604(7) -0.1192(10) 0.050(4) Uani 1 1 d . . .
H42 H 0.0602 0.1953 -0.1034 0.059 Uiso 1 1 calc R . .
C43 C 0.1132(6) 0.1327(7) -0.0699(9) 0.039(3) Uani 1 1 d . . .
H43 H 0.1179 0.1512 -0.0222 0.046 Uiso 1 1 calc R . .
N1 N 0.2336(4) -0.0297(6) 0.0429(6) 0.029(2) Uani 1 1 d . . .
N2 N 0.2505(4) 0.0719(5) -0.0400(6) 0.030(3) Uani 1 1 d . . .
N3 N 0.4162(4) -0.0283(6) 0.1060(6) 0.031(3) Uani 1 1 d . . .
N4 N 0.4296(4) 0.0601(6) 0.0385(6) 0.031(3) Uani 1 1 d . . .
H4 H 0.4457 0.0922 0.0173 0.037 Uiso 1 1 calc R . .
N5 N 0.1173(4) -0.0180(6) 0.0172(7) 0.037(3) Uani 1 1 d . . .
N6 N 0.1685(5) 0.0777(6) 0.0757(7) 0.039(3) Uani 1 1 d . . .
N7 N 0.1895(4) -0.0269(5) -0.1145(6) 0.031(3) Uani 1 1 d . . .
N8 N 0.1390(4) 0.0786(6) -0.0886(6) 0.037(3) Uani 1 1 d . . .
Cl1 Cl 0.0481(3) 0.2500 0.0887(4) 0.0633(17) Uani 1 2 d S T P
O1 O 0.0292(10) 0.1857(13) 0.0756(16) 0.160(9) Uani 1 1 d . U .
O2 O 0.1018(10) 0.2500 0.0713(16) 0.109(8) Uani 1 2 d S TU P
O3 O 0.0429(13) 0.2500 0.1654(19) 0.145(11) Uani 1 2 d S TU P
Cl2 Cl 0.2092(2) 0.2500 -0.2262(3) 0.0481(14) Uani 1 2 d S T P
O4 O 0.1893(8) 0.1938(12) -0.2511(14) 0.154(9) Uani 1 1 d . U .
O5 O 0.2611(8) 0.2500 -0.2390(14) 0.089(6) Uani 1 2 d S TU P
O6 O 0.1957(10) 0.2500 -0.1485(13) 0.100(7) Uani 1 2 d S TU P
Cl3 Cl 0.1754(3) -0.2500 -0.3696(4) 0.0581(16) Uani 1 2 d S T P
O7 O 0.2165(17) -0.2500 -0.413(3) 0.188(17) Uani 1 2 d S TU P
O8 O 0.1962(10) -0.2500 -0.2974(14) 0.102(8) Uani 1 2 d S TU P
O9 O 0.1850(13) -0.3094(16) -0.397(2) 0.202(13) Uani 1 1 d . U .
Cl4 Cl 0.1739(3) 0.2500 0.4021(5) 0.094(3) Uani 1 2 d S T P
O10 O 0.1948(11) 0.2500 0.3347(16) 0.118(9) Uani 1 2 d S TU P
O11 O 0.121(2) 0.2500 0.388(4) 0.26(3) Uani 1 2 d S TU P
O12 O 0.1865(10) 0.1946(14) 0.4443(16) 0.166(10) Uani 1 1 d . U .
Ru1 Ru 0.18343(4) 0.02509(5) -0.01775(6) 0.0280(4) Uani 1 1 d . . .

loop_
_atom_site_aniso_label
_atom_site_aniso_U_11
_atom_site_aniso_U_22
_atom_site_aniso_U_33
_atom_site_aniso_U_23
_atom_site_aniso_U_13
_atom_site_aniso_U_12
C1 0.021(7) 0.034(8) 0.034(7) 0.009(6) -0.001(6) -0.005(6)
C2 0.045(9) 0.039(8) 0.048(9) 0.019(7) -0.002(8) -0.012(7)
C3 0.032(8) 0.035(8) 0.033(7) 0.005(6) -0.003(6) 0.000(6)
C4 0.025(7) 0.041(8) 0.026(7) -0.006(6) 0.003(6) -0.005(6)
C5 0.026(7) 0.043(8) 0.022(6) -0.001(6) 0.000(6) 0.001(6)
C6 0.025(7) 0.040(8) 0.036(8) -0.008(6) 0.004(6) -0.003(6)
C7 0.028(7) 0.034(7) 0.024(6) -0.001(6) 0.001(6) -0.005(6)
C8 0.039(9) 0.039(8) 0.040(8) 0.012(7) 0.008(7) -0.006(7)
C9 0.042(9) 0.034(8) 0.068(11) 0.022(8) -0.004(8) -0.007(7)
C10 0.041(9) 0.026(7) 0.052(9) 0.010(7) -0.006(7) -0.005(6)
C11 0.038(8) 0.029(7) 0.026(7) -0.004(6) 0.000(6) -0.006(6)
C12 0.034(8) 0.032(7) 0.019(6) 0.000(5) 0.004(6) 0.000(6)
C13 0.021(7) 0.050(9) 0.056(10) -0.013(8) 0.000(7) 0.000(7)
C14 0.018(7) 0.055(9) 0.043(8) -0.009(8) 0.002(6) -0.005(7)
C15 0.029(7) 0.050(9) 0.033(8) -0.011(7) 0.003(6) -0.004(7)
C16 0.032(8) 0.064(10) 0.031(8) -0.008(8) -0.006(6) 0.009(8)
C17 0.039(10) 0.079(13) 0.066(12) -0.007(11) -0.001(9) 0.001(9)
C18 0.041(10) 0.100(15) 0.055(11) -0.001(12) -0.011(9) 0.010(11)
C19 0.039(10) 0.096(15) 0.063(12) -0.005(12) -0.006(9) 0.005(11)
C20 0.035(9) 0.097(15) 0.053(11) -0.029(11) 0.000(9) -0.013(10)
C21 0.035(8) 0.058(10) 0.037(8) -0.009(8) 0.004(7) -0.004(7)
C22 0.040(9) 0.056(11) 0.051(9) -0.015(9) 0.011(8) -0.014(8)
C23 0.028(8) 0.060(10) 0.040(8) -0.005(8) -0.004(7) -0.002(7)
C24 0.037(9) 0.077(13) 0.064(11) 0.003(11) -0.012(9) -0.011(9)
C25 0.050(12) 0.106(19) 0.084(15) 0.027(14) 0.008(12) -0.038(12)
C26 0.036(12) 0.22(4) 0.13(2) 0.12(3) -0.019(15) -0.045(18)
C27 0.057(12) 0.095(15) 0.040(9) 0.008(10) 0.011(9) -0.002(11)
C28 0.034(9) 0.071(11) 0.028(7) 0.013(8) -0.002(7) 0.000(8)
C29 0.058(11) 0.066(12) 0.035(8) 0.002(8) -0.010(8) 0.031(9)
C30 0.079(14) 0.095(16) 0.042(10) -0.001(11) 0.017(10) 0.053(13)
C31 0.12(2) 0.065(13) 0.056(13) -0.036(11) -0.027(14) 0.035(13)
C32 0.080(14) 0.049(10) 0.043(10) -0.015(8) -0.014(10) 0.018(10)
C33 0.046(10) 0.044(9) 0.055(10) -0.008(8) -0.013(8) 0.001(8)
C34 0.047(9) 0.035(8) 0.031(8) -0.003(7) 0.006(7) 0.005(7)
C35 0.055(11) 0.055(10) 0.043(10) -0.009(8) 0.001(8) 0.004(8)
C36 0.041(9) 0.070(12) 0.038(9) -0.009(8) 0.001(8) 0.008(8)
C37 0.040(8) 0.048(9) 0.033(8) -0.002(7) 0.001(7) -0.006(7)
C38 0.034(8) 0.032(7) 0.032(8) 0.001(6) 0.003(7) -0.007(6)
C39 0.041(8) 0.031(8) 0.031(8) 0.011(6) -0.002(6) -0.004(6)
C40 0.039(9) 0.048(9) 0.042(9) 0.007(8) -0.004(7) 0.013(7)
C41 0.036(9) 0.054(10) 0.050(10) 0.013(8) -0.013(8) -0.006(8)
C42 0.042(9) 0.027(8) 0.079(12) 0.006(8) -0.017(9) 0.005(7)
C43 0.041(9) 0.027(7) 0.047(9) -0.005(7) -0.003(7) 0.003(6)
N1 0.020(6) 0.038(6) 0.029(6) -0.006(5) -0.002(5) -0.005(5)
N2 0.031(6) 0.029(6) 0.031(6) -0.001(5) -0.007(5) 0.005(5)
N3 0.018(6) 0.040(6) 0.034(6) -0.001(5) -0.004(5) 0.001(5)
N4 0.020(6) 0.039(7) 0.035(6) -0.001(5) 0.000(5) -0.008(5)
N5 0.032(7) 0.038(7) 0.041(7) 0.000(6) -0.005(6) -0.004(5)
N6 0.033(7) 0.045(7) 0.040(7) -0.009(6) -0.005(6) 0.014(6)
N7 0.024(6) 0.035(6) 0.034(6) 0.005(5) -0.001(5) -0.002(5)
N8 0.031(7) 0.044(7) 0.035(7) -0.004(6) -0.002(5) -0.007(6)
Cl1 0.069(4) 0.050(3) 0.071(4) 0.000 -0.014(3) 0.000
O1 0.168(16) 0.128(14) 0.184(17) -0.053(14) -0.018(14) -0.005(13)
O2 0.095(14) 0.116(15) 0.114(15) 0.000 0.003(13) 0.000
O3 0.141(18) 0.17(2) 0.121(17) 0.000 0.019(15) 0.000
Cl2 0.055(4) 0.054(3) 0.036(3) 0.000 -0.004(3) 0.000
O4 0.136(14) 0.170(16) 0.154(15) -0.099(13) 0.042(12) -0.059(12)
O5 0.068(11) 0.101(13) 0.096(13) 0.000 0.005(10) 0.000
O6 0.114(15) 0.111(15) 0.074(12) 0.000 0.023(11) 0.000
Cl3 0.068(4) 0.042(3) 0.064(4) 0.000 0.001(3) 0.000
O7 0.16(2) 0.21(2) 0.20(2) 0.000 0.017(18) 0.000
O8 0.134(16) 0.094(13) 0.078(13) 0.000 -0.028(12) 0.000
O9 0.25(2) 0.175(19) 0.180(19) -0.020(16) -0.015(16) 0.022(16)
Cl4 0.078(6) 0.132(8) 0.071(5) 0.000 0.011(4) 0.000
O10 0.135(17) 0.121(16) 0.096(15) 0.000 0.001(13) 0.000
O11 0.24(3) 0.28(3) 0.26(3) 0.000 0.003(19) 0.000
O12 0.166(16) 0.184(17) 0.149(15) 0.075(14) -0.021(13) -0.031(13)
Ru1 0.0251(6) 0.0288(6) 0.0302(6) 0.0000(5) -0.0020(5) -0.0004(4)

loop_
_atom_type_symbol
_atom_type_description
_atom_type_scat_dispersion_real
_atom_type_scat_dispersion_imag
_atom_type_scat_source
C C 0.0181 0.0091 'International Tables Vol C Tables 4.2.6.8 and 6.1.1.4'
H H 0.0000 0.0000 'International Tables Vol C Tables 4.2.6.8 and 6.1.1.4'
Cl Cl 0.3639 0.7018 'International Tables Vol C Tables 4.2.6.8 and 6.1.1.4'
N N 0.0311 0.0180 'International Tables Vol C Tables 4.2.6.8 and 6.1.1.4'
O O 0.0492 0.0322 'International Tables Vol C Tables 4.2.6.8 and 6.1.1.4'
Ru Ru 0.0552 3.2960 'International Tables Vol C Tables 4.2.6.8 and 6.1.1.4'

loop_
_geom_angle_atom_site_label_1
_geom_angle_atom_site_label_2
_geom_angle_atom_site_label_3
_geom_angle
_geom_angle_site_symmetry_1
_geom_angle_site_symmetry_3
N1 C1 C2 123.6(12) . .
C3 C2 C1 117.9(13) . .
C2 C3 C4 119.4(13) . .
C3 C4 C5 126.7(13) . .
C3 C4 C12 118.0(12) . .
C12 C4 C5 115.1(12) . .
C6 C5 C4 122.2(13) . .
N3 C5 C4 127.3(13) . .
N3 C5 C6 110.6(12) . .
C5 C6 C7 123.0(13) . .
N4 C6 C5 106.0(12) . .
N4 C6 C7 131.0(13) . .
C8 C7 C6 125.8(13) . .
C8 C7 C11 116.9(13) . .
C11 C7 C6 117.3(12) . .
C9 C8 C7 117.7(13) . .
C8 C9 C10 120.7(14) . .
N2 C10 C9 123.3(14) . .
C7 C11 C12 120.2(13) . .
N2 C11 C7 123.5(13) . .
N2 C11 C12 116.3(12) . .
C4 C12 C11 122.1(12) . .
N1 C12 C4 121.6(12) . .
N1 C12 C11 116.3(12) . .
N3 C13 C14 125.6(15) . .
N3 C13 N4 112.8(12) . .
N4 C13 C14 121.6(14) . .
C15 C14 C13 118.5(14) . .
C15 C14 C23 120.1(13) . .
C23 C14 C13 121.2(14) . .
C14 C15 C16 120.3(14) . .
C17 C16 C15 121.5(16) . .
C21 C16 C15 120.3(15) . .
C21 C16 C17 118.2(14) . .
C18 C17 C16 117.7(19) . .
C17 C18 C19 124(2) . .
C20 C19 C18 118.8(18) . .
C19 C20 C21 123.5(19) . .
C16 C21 C20 117.6(16) . .
C16 C21 C22 116.7(14) . .
C22 C21 C20 125.6(17) . .
C23 C22 C21 123.8(15) . .
C22 C23 C14 118.6(15) . .
N5 C24 C25 122(2) . .
C24 C25 C26 121(3) . .
C27 C26 C25 119(2) . .
C26 C27 C28 118(2) . .
C27 C28 C29 123.8(17) . .
N5 C28 C27 121.9(17) . .
N5 C28 C29 113.9(14) . .
C30 C29 C28 123.8(19) . .
N6 C29 C28 116.1(14) . .
N6 C29 C30 120.1(19) . .
C31 C30 C29 118(2) . .
C30 C31 C32 120.2(18) . .
C33 C32 C31 119.4(19) . .
N6 C33 C32 123.5(18) . .
N7 C34 C35 121.4(14) . .
C36 C35 C34 117.4(16) . .
C35 C36 C37 121.8(16) . .
C36 C37 C38 119.2(15) . .
C37 C38 C39 124.1(14) . .
N7 C38 C37 120.3(13) . .
N7 C38 C39 115.6(13) . .
C40 C39 C38 123.2(13) . .
N8 C39 C38 114.5(12) . .
N8 C39 C40 122.3(14) . .
C41 C40 C39 118.0(15) . .
C42 C41 C40 118.3(15) . .
C41 C42 C43 121.8(15) . .
N8 C43 C42 120.3(15) . .
C1 N1 C12 119.4(11) . .
C1 N1 Ru1 127.3(9) . .
C12 N1 Ru1 113.3(9) . .
C10 N2 C11 117.8(12) . .
C10 N2 Ru1 127.6(10) . .
C11 N2 Ru1 114.5(9) . .
C13 N3 C5 104.3(12) . .
C13 N4 C6 106.4(12) . .
C24 N5 C28 119.0(14) . .
C24 N5 Ru1 125.1(12) . .
C28 N5 Ru1 115.7(10) . .
C29 N6 Ru1 114.4(11) . .
C33 N6 C29 118.3(14) . .
C33 N6 Ru1 127.4(12) . .
C34 N7 C38 119.7(13) . .
C34 N7 Ru1 124.9(10) . .
C38 N7 Ru1 115.4(9) . .
C39 N8 Ru1 115.5(10) . .
C43 N8 C39 118.9(13) . .
C43 N8 Ru1 125.5(10) . .
O1 Cl1 O1 135(2) . 7_565
O1 Cl1 O2 107.4(12) . .
O1 Cl1 O2 107.4(12) 7_565 .
O1 Cl1 O3 97.4(14) 7_565 .
O1 Cl1 O3 97.4(14) . .
O3 Cl1 O2 108.2(19) . .
O4 Cl2 O4 119(3) 7_565 .
O4 Cl2 O5 108.9(10) . .
O4 Cl2 O5 108.9(10) 7_565 .
O4 Cl2 O6 103.0(12) . .
O4 Cl2 O6 103.0(12) 7_565 .
O6 Cl2 O5 113.9(15) . .
O7 Cl3 O8 103(2) . .
O7 Cl3 O9 68.7(16) . 7
O7 Cl3 O9 68.7(16) . .
O9 Cl3 O8 105.3(16) . .
O9 Cl3 O8 105.3(16) 7 .
O9 Cl3 O9 132(3) 7 .
O10 Cl4 O11 104(3) . .
O10 Cl4 O12 112.9(15) . .
O10 Cl4 O12 112.9(15) . 7_565
O12 Cl4 O11 108.9(17) . .
O12 Cl4 O11 108.9(17) 7_565 .
O12 Cl4 O12 109(3) . 7_565
N2 Ru1 N1 79.4(4) . .
N2 Ru1 N5 173.2(5) . .
N5 Ru1 N1 97.9(5) . .
N6 Ru1 N1 89.1(4) . .
N6 Ru1 N2 94.0(5) . .
N6 Ru1 N5 79.7(5) . .
N6 Ru1 N7 173.3(4) . .
N7 Ru1 N1 96.1(4) . .
N7 Ru1 N2 91.1(4) . .
N7 Ru1 N5 95.4(5) . .
N8 Ru1 N1 173.4(4) . .
N8 Ru1 N2 96.3(4) . .
N8 Ru1 N5 86.9(5) . .
N8 Ru1 N6 96.3(5) . .
N8 Ru1 N7 78.8(4) . .

loop_
_geom_bond_atom_site_label_1
_geom_bond_atom_site_label_2
_geom_bond_distance
_geom_bond_site_symmetry_2
C1 C2 1.41(2) .
C1 N1 1.312(18) .
C2 C3 1.43(2) .
C3 C4 1.39(2) .
C4 C5 1.430(19) .
C4 C12 1.44(2) .
C5 C6 1.38(2) .
C5 N3 1.378(17) .
C6 C7 1.41(2) .
C6 N4 1.375(17) .
C7 C8 1.42(2) .
C7 C11 1.41(2) .
C8 C9 1.38(2) .
C9 C10 1.36(2) .
C10 N2 1.324(18) .
C11 C12 1.43(2) .
C11 N2 1.337(18) .
C12 N1 1.368(17) .
C13 C14 1.46(2) .
C13 N3 1.33(2) .
C13 N4 1.36(2) .
C14 C15 1.40(2) .
C14 C23 1.43(2) .
C15 C16 1.42(2) .
C16 C17 1.41(3) .
C16 C21 1.45(2) .
C17 C18 1.40(2) .
C18 C19 1.33(3) .
C19 C20 1.34(3) .
C20 C21 1.38(2) .
C21 C22 1.40(2) .
C22 C23 1.40(2) .
C24 C25 1.41(3) .
C24 N5 1.33(2) .
C25 C26 1.27(4) .
C26 C27 1.49(4) .
C27 C28 1.33(2) .
C28 C29 1.47(3) .
C28 N5 1.36(2) .
C29 C30 1.41(2) .
C29 N6 1.37(2) .
C30 C31 1.42(3) .
C31 C32 1.32(3) .
C32 C33 1.38(2) .
C33 N6 1.34(2) .
C34 C35 1.43(2) .
C34 N7 1.354(19) .
C35 C36 1.36(2) .
C36 C37 1.35(2) .
C37 C38 1.43(2) .
C38 C39 1.48(2) .
C38 N7 1.338(19) .
C39 C40 1.41(2) .
C39 N8 1.347(19) .
C40 C41 1.38(2) .
C41 C42 1.38(3) .
C42 C43 1.37(2) .
C43 N8 1.360(19) .
N1 Ru1 2.061(11) .
N2 Ru1 2.060(12) .
N5 Ru1 2.059(12) .
N6 Ru1 2.048(12) .
N7 Ru1 2.060(12) .
N8 Ru1 2.063(12) .
Cl1 O1 1.45(3) .
Cl1 O1 1.45(3) 7_565
Cl1 O2 1.45(3) .
Cl1 O3 1.39(3) .
Cl2 O4 1.36(2) .
Cl2 O4 1.362(19) 7_565
Cl2 O5 1.39(2) .
Cl2 O6 1.45(2) .
Cl3 O7 1.33(5) .
Cl3 O8 1.41(2) .
Cl3 O9 1.36(3) .
Cl3 O9 1.36(3) 7
Cl4 O10 1.33(3) .
Cl4 O11 1.42(6) .
Cl4 O12 1.42(3) .
Cl4 O12 1.43(3) 7_565

loop_
_geom_torsion_atom_site_label_1
_geom_torsion_atom_site_label_2
_geom_torsion_atom_site_label_3
_geom_torsion_atom_site_label_4
_geom_torsion
C1 C2 C3 C4 1(2)
C2 C1 N1 C12 2(2)
C2 C1 N1 Ru1 -177.9(12)
C2 C3 C4 C5 176.1(14)
C2 C3 C4 C12 1(2)
C3 C4 C5 C6 -176.8(13)
C3 C4 C5 N3 2(2)
C3 C4 C12 C11 179.2(12)
C3 C4 C12 N1 -1.7(19)
C4 C5 C6 C7 -2(2)
C4 C5 C6 N4 -179.9(12)
C4 C5 N3 C13 -179.0(14)
C4 C12 N1 C1 0.5(19)
C4 C12 N1 Ru1 -179.8(10)
C5 C4 C12 C11 3.3(19)
C5 C4 C12 N1 -177.6(12)
C5 C6 C7 C8 -176.9(14)
C5 C6 C7 C11 3(2)
C5 C6 N4 C13 -1.7(15)
C6 C5 N3 C13 -0.1(15)
C6 C7 C8 C9 178.4(15)
C6 C7 C11 C12 -1.0(19)
C6 C7 C11 N2 179.6(13)
C7 C6 N4 C13 -179.6(15)
C7 C8 C9 C10 2(3)
C7 C11 C12 C4 -2(2)
C7 C11 C12 N1 178.7(12)
C7 C11 N2 C10 2(2)
C7 C11 N2 Ru1 -177.1(10)
C8 C7 C11 C12 178.9(13)
C8 C7 C11 N2 0(2)
C8 C9 C10 N2 -1(3)
C9 C10 N2 C11 -1(2)
C9 C10 N2 Ru1 177.8(13)
C11 C7 C8 C9 -1(2)
C11 C12 N1 C1 179.7(12)
C11 C12 N1 Ru1 -0.7(15)
C12 C4 C5 C6 -1.3(19)
C12 C4 C5 N3 177.5(13)
C12 C11 N2 C10 -177.9(13)
C12 C11 N2 Ru1 3.5(15)
C13 C14 C15 C16 177.1(14)
C13 C14 C23 C22 -177.2(14)
C14 C13 N3 C5 177.3(14)
C14 C13 N4 C6 -176.6(14)
C14 C15 C16 C17 176.5(15)
C14 C15 C16 C21 -2(2)
C15 C14 C23 C22 -2(2)
C15 C16 C17 C18 -179.9(16)
C15 C16 C21 C20 178.8(15)
C15 C16 C21 C22 2(2)
C16 C17 C18 C19 0(3)
C16 C21 C22 C23 -2(2)
C17 C16 C21 C20 0(2)
C17 C16 C21 C22 -176.7(15)
C17 C18 C19 C20 2(3)
C18 C19 C20 C21 -3(3)
C19 C20 C21 C16 2(3)
C19 C20 C21 C22 178.7(18)
C20 C21 C22 C23 -178.9(16)
C21 C16 C17 C18 -2(2)
C21 C22 C23 C14 2(2)
C23 C14 C15 C16 2(2)
C24 C25 C26 C27 1(4)
C25 C24 N5 C28 3(3)
C25 C24 N5 Ru1 -171.5(15)
C25 C26 C27 C28 -4(3)
C26 C27 C28 C29 178.1(17)
C26 C27 C28 N5 6(3)
C27 C28 C29 C30 9(3)
C27 C28 C29 N6 -171.7(16)
C27 C28 N5 C24 -6(2)
C27 C28 N5 Ru1 169.5(14)
C28 C29 C30 C31 176.6(16)
C28 C29 N6 C33 -178.7(14)
C28 C29 N6 Ru1 1.8(17)
C29 C28 N5 C24 -178.6(14)
C29 C28 N5 Ru1 -3.6(17)
C29 C30 C31 C32 1(3)
C30 C29 N6 C33 1(2)
C30 C29 N6 Ru1 -178.9(12)
C30 C31 C32 C33 3(3)
C31 C32 C33 N6 -5(3)
C32 C33 N6 C29 3(2)
C32 C33 N6 Ru1 -177.2(12)
C34 C35 C36 C37 4(3)
C35 C34 N7 C38 1(2)
C35 C34 N7 Ru1 -179.6(11)
C35 C36 C37 C38 -3(3)
C36 C37 C38 C39 -177.2(14)
C36 C37 C38 N7 2(2)
C37 C38 C39 C40 3(2)
C37 C38 C39 N8 -177.7(13)
C37 C38 N7 C34 -1(2)
C37 C38 N7 Ru1 179.6(10)
C38 C39 C40 C41 -178.8(14)
C38 C39 N8 C43 179.9(12)
C38 C39 N8 Ru1 -3.4(15)
C39 C38 N7 C34 178.3(12)
C39 C38 N7 Ru1 -0.9(15)
C39 C40 C41 C42 -6(2)
C40 C39 N8 C43 -1(2)
C40 C39 N8 Ru1 175.5(11)
C40 C41 C42 C43 8(2)
C41 C42 C43 N8 -7(2)
C42 C43 N8 C39 3(2)
C42 C43 N8 Ru1 -173.0(11)
N1 C1 C2 C3 -3(2)
N2 C11 C12 C4 177.3(12)
N2 C11 C12 N1 -1.9(18)
N3 C5 C6 C7 179.2(12)
N3 C5 C6 N4 1.2(15)
N3 C13 C14 C15 1(2)
N3 C13 C14 C23 175.5(15)
N3 C13 N4 C6 1.8(17)
N4 C6 C7 C8 1(2)
N4 C6 C7 C11 -179.5(14)
N4 C13 C14 C15 178.8(13)
N4 C13 C14 C23 -6(2)
N4 C13 N3 C5 -1.0(16)
N5 C24 C25 C26 -1(4)
N5 C28 C29 C30 -178.1(15)
N5 C28 C29 N6 1(2)
N6 C29 C30 C31 -3(3)
N7 C34 C35 C36 -2(2)
N7 C38 C39 C40 -176.0(13)
N7 C38 C39 N8 2.8(18)
N8 C39 C40 C41 2(2)
